data_7038374
loop_
_publ_author_name
'Mel'nikova, S. V.'
'Molokeev, M. S.'
'Laptash, N. M.'
'Misyul, S. V.'

_publ_section_title
;
 A non-typical sequence of phase transitions in (NH4)3GeF7: optical and
 structural characterization.
;
_journal_issue 12
_journal_name_full 'Dalton transactions (Cambridge, England : 2003)'
_journal_page_first 5321
_journal_page_last 5327
_journal_paper_doi 10.1039/c5dt04907e
_journal_volume 45
_journal_year 2016
_chemical_formula_moiety 'F6 Ge, F, 3(H4 N)'
_chemical_formula_sum 'F7 Ge H12 N3'
_chemical_formula_weight 259.74
_space_group_IT_number 205
_symmetry_cell_setting cubic
_symmetry_space_group_name_Hall '-P 2ac 2ab 3'
_symmetry_space_group_name_H-M 'P a -3'
_cell_angle_alpha 90
_cell_angle_beta 90
_cell_angle_gamma 90
_cell_formula_units_Z 8
_cell_length_a 11.64724(29)
_cell_length_b 11.64724(29)
_cell_length_c 11.64724(29)
_cell_measurement_temperature 143
_cell_volume 1580.04(7)
_diffrn_ambient_temperature 143
_diffrn_measurement_device_type
;
D8 ADVANCE Bruker
;
_diffrn_radiation_monochromator none
_diffrn_radiation_probe x-ray
_diffrn_radiation_type
;
 Cu K\a~1~~2~
;
_exptl_absorpt_coefficient_mu 6.179
_exptl_crystal_density_diffrn 2.183577
_pd_char_colour
;
colourless
;
_pd_meas_2theta_range_inc 0.016
_pd_meas_2theta_range_max 139.9872
_pd_meas_2theta_range_min 5
_pd_meas_scan_method step
_pd_proc_ls_pref_orient_corr
;
Anisotropic model of PO. Spherical harmonics 8 ordrer.
 Jarvinen (1993). Application of symmetrized harmonics expansion to correction
of the preferred orientation effect. - J. Appl. Cryst. 26 p525-531.
;
_pd_proc_ls_profile_function PearsonVII
_pd_proc_ls_prof_R_factor 5.047
_pd_proc_ls_prof_wR_expected 2.755
_pd_proc_ls_prof_wR_factor 6.412
_pd_proc_number_of_points 8436.7
_pd_spec_mount_mode reflection
_refine_ls_goodness_of_fit_all 2.327
_refine_ls_R_I_factor 1.57
_refine_ls_shift/su_max 0.01000
_cod_data_source_file c5dt04907e2.cif
_cod_data_source_block a
_cod_depositor_comments 'Adding full bibliography for 7038374--7038377.cif.'
_cod_original_cell_volume 1580.04(12)
_cod_original_sg_symbol_Hall
;
-P 2ac 2ab 3
;
_cod_original_sg_symbol_H-M Pa-3
_cod_original_formula_sum
;
F7 Ge H12 N3
;
_cod_database_code 7038374

loop_
_symmetry_equiv_pos_as_xyz
'x, y, z'
'-x, -y, -z'
'-x, y+1/2, -z+1/2'
'-x+1/2, -y, z+1/2'
'-x+1/2, y+1/2, z'
'-y, -z, -x'
'-y, z+1/2, -x+1/2'
'-y+1/2, -z, x+1/2'
'-y+1/2, z+1/2, x'
'-z, -x, -y'
'-z, x+1/2, -y+1/2'
'-z+1/2, -x, y+1/2'
'-z+1/2, x+1/2, y'
'z, -x+1/2, y+1/2'
'z, x, y'
'z+1/2, -x+1/2, -y'
'z+1/2, x, -y+1/2'
'y, -z+1/2, x+1/2'
'y, z, x'
'y+1/2, -z+1/2, -x'
'y+1/2, z, -x+1/2'
'x, -y+1/2, z+1/2'
'x+1/2, -y+1/2, -z'
'x+1/2, y, -z+1/2'

loop_
_atom_site_label
_atom_site_type_symbol
_atom_site_fract_x
_atom_site_fract_y
_atom_site_fract_z
_atom_site_occupancy
_atom_site_B_iso_or_equiv
Ge1 Ge 0 0 0 1 1.259(60)
Ge2 Ge 0.5 0 0 1 1.163(58)
F1 F 0.15328(19) -0.00709(33) 0.01197(36) 1 2.330(79)
F2 F 0.38802(29) 0.09199(32) 0.05266(24) 1 1.297(75)
F3 F 0.25369(32) 0.25369(32) 0.25369(32) 1 1.968(71)
N N 0.2412(4) 0.2324(5) 0.4810(4) 1 2.33(12)
H1 H 0.2792966 0.1701422 0.5063601 1 4
H2 H 0.2580859 0.2444311 0.4065934 1 4
H3 H 0.1651589 0.220952 0.4886661 1 4
H4 H 0.2622354 0.294119 0.5225094 1 4

loop_
_diffrn_radiation_wavelength
_diffrn_radiation_wavelength_wt
1.5406 1.0000
1.5443 0.5000

loop_
_geom_angle_atom_site_label_1
_geom_angle_atom_site_label_2
_geom_angle_atom_site_label_3
_geom_angle
_geom_angle_site_symmetry_1
_geom_angle_site_symmetry_3
F1 Ge1 F1 91.7(15) 1_555 6_555
F2 Ge2 F2 91.06(15) 1_555 8_554
H1 N H2 109.47 1_555 1_555
H1 N H3 109.47 1_555 1_555
H1 N H4 109.47 1_555 1_555
H2 N H3 109.47 1_555 1_555
H2 N H4 109.47 1_555 1_555
H3 N H4 109.47 1_555 1_555

loop_
_geom_bond_atom_site_label_1
_geom_bond_atom_site_label_2
_geom_bond_distance
Ge1 F1 1.7926(42)
Ge2 F2 1.7959(34)
N H1 0.90000
N H2 0.90000
N H3 0.90000
N H4 0.90000
